data_1505735
loop_
_publ_author_name
'Jousselme, Bruno'
'Blanchard, Philippe'
'Allain, Magali'
'Levillain, Eric'
'Dias, Maryl\`ene'
'Roncali, Jean'

_publ_section_title
;
 Structural control of the electronic properties of photodynamic
 azobenzene-derivatized pi-conjugated oligothiophenes.
;
_journal_issue 10
_journal_name_full 'The journal of physical chemistry. A'
_journal_page_first 3488
_journal_page_last 3494
_journal_paper_doi 10.1021/jp060254s
_journal_volume 110
_journal_year 2006
_chemical_formula_moiety 'C34 H24 N2 O4 S6'
_chemical_formula_sum 'C34 H24 N2 O4 S6'
_chemical_formula_weight 716.97
_chemical_name_systematic ' ?'
_space_group_IT_number 15
_symmetry_cell_setting monoclinic
_symmetry_space_group_name_Hall '-C 2yc'
_symmetry_space_group_name_H-M 'C 1 2/c 1'
_cell_angle_alpha 90
_cell_angle_beta 103.43(3)
_cell_angle_gamma 90
_cell_formula_units_Z 16
_cell_length_a 33.46(1)
_cell_length_b 8.032(2)
_cell_length_c 48.84(1)
_cell_measurement_reflns_used 25
_cell_measurement_temperature 294
_cell_measurement_theta_max 25.0
_cell_measurement_theta_min 1.4
_cell_volume 12767(6)
_computing_cell_refinement CAD4_(Enraf-Nonius,_1994)
_computing_data_collection CAD4_(Enraf-Nonius,_1994)
_computing_data_reduction process_OpenMoleN_(_1997)
_computing_publication_material CIFGEN_IN_OpenMoleN_(_1997)
_computing_structure_refinement LSFM_OpenMoleN_(_1997)
_computing_structure_solution Direct_methods_(SIR,_Burla_et_al.,_1989)
_diffrn_ambient_temperature 294
_diffrn_measurement_device_type Enraf_Nonius_MACH3
_diffrn_measurement_method w
_diffrn_radiation_monochromator graphite
_diffrn_radiation_type MoK\a
_diffrn_radiation_wavelength 0.71073
_diffrn_reflns_av_R_equivalents 0.1373
_diffrn_reflns_av_sigmaI/netI 0.1588
_diffrn_reflns_limit_h_max 38
_diffrn_reflns_limit_h_min -39
_diffrn_reflns_limit_k_max 0
_diffrn_reflns_limit_k_min -9
_diffrn_reflns_limit_l_max 58
_diffrn_reflns_limit_l_min -33
_diffrn_reflns_number 11386
_diffrn_reflns_theta_max 24.98
_diffrn_reflns_theta_min 2.5
_diffrn_source xray_tube
_diffrn_standards_decay_% 0
_diffrn_standards_interval_time 120
_diffrn_standards_number 3
_exptl_absorpt_coefficient_mu 0.472
_exptl_absorpt_correction_T_max 1.0000
_exptl_absorpt_correction_T_min 0.6685
_exptl_absorpt_correction_type psi-scan_(North,_Phillips,_Mathews,_1968)
_exptl_crystal_colour red
_exptl_crystal_density_diffrn 1.49
_exptl_crystal_density_method none
_exptl_crystal_description prism
_exptl_crystal_F_000 5920
_exptl_crystal_size_max 0.71
_exptl_crystal_size_mid 0.26
_exptl_crystal_size_min 0.11
_refine_diff_density_max 0.716
_refine_diff_density_min -0.565
_refine_ls_extinction_method none
_refine_ls_goodness_of_fit_all 3.297
_refine_ls_goodness_of_fit_ref 1.376
_refine_ls_hydrogen_treatment noref
_refine_ls_matrix_type full
_refine_ls_number_constraints 0
_refine_ls_number_parameters 489
_refine_ls_number_reflns 4287
_refine_ls_number_restraints 0
_refine_ls_R_factor_all 0.285
_refine_ls_R_factor_gt 0.107
_refine_ls_shift/esd_mean 0.003
_refine_ls_shift/su_max 0.039
_refine_ls_structure_factor_coef F
_refine_ls_weighting_details 'w = 4Fo^2^/(\s^2^(Fo^2^) + 0.0064 Fo^4^)'
_refine_ls_weighting_scheme calc
_refine_ls_wR_factor_all 0.477
_refine_ls_wR_factor_ref 0.159
_reflns_number_gt 4287
_reflns_number_total 11235
_reflns_threshold_expression >3.0\s(I)
_cod_data_source_file jp060254ssi20060113_090447.cif
_cod_data_source_block bj3110
_cod_depositor_comments
;
The following automatic conversions were performed:

'_refine_ls_weighting_scheme' value '4Fo^2^/(\s^2^(Fo^2^) + 0.0064
Fo^4^)' was changed to 'calc'. New tag '_refine_ls_weighting_details'
was created. The value of the new tag was set to 'w =
4Fo^2^/(\s^2^(Fo^2^) + 0.0064 Fo^4^)'.

Automatic conversion script
Id: cif_fix_values 3143 2015-03-26 13:38:13Z robertas 
;
_cod_original_cell_volume 12769(7)
_cod_database_code 1505735

loop_
_symmetry_equiv_pos_as_xyz
x,y,z
-x,+y,1/2-z
-x,-y,-z
+x,-y,1/2+z
1/2+x,1/2+y,+z
1/2-x,1/2+y,1/2-z
1/2-x,1/2-y,-z
1/2+x,1/2-y,1/2+z

loop_
_atom_site_label
_atom_site_fract_x
_atom_site_fract_y
_atom_site_fract_z
_atom_site_U_iso_or_equiv
_atom_site_adp_type
_atom_site_calc_flag
_atom_site_calc_attached_atom
_atom_site_type_symbol
S1 0.4835(1) 1.2812(7) 0.00969(9) 0.054(3) Uani ? ? S
S2 0.4565(1) 1.0331(6) 0.08369(8) 0.039(2) Uani ? ? S
S3 0.5529(1) 0.8024(6) 0.14993(8) 0.045(2) Uani ? ? S
S4 0.5279(2) 0.5857(8) 0.2267(1) 0.076(3) Uani ? ? S
S5 0.3753(1) 1.1558(7) 0.0377(1) 0.058(3) Uani ? ? S
S6 0.6332(2) 0.6274(7) 0.1915(1) 0.058(3) Uani ? ? S
S7 0.1762(1) 0.7841(6) 0.0771(1) 0.052(3) Uani ? ? S
S8 0.2942(1) 0.5350(6) 0.11187(8) 0.044(2) Uani ? ? S
S9 0.3226(1) 0.3142(6) 0.19718(8) 0.045(2) Uani ? ? S
S10 0.4422(2) 0.0917(8) 0.2371(1) 0.071(3) Uani ? ? S
S11 0.2768(1) 0.6194(7) 0.04376(9) 0.062(3) Uani ? ? S
S12 0.3254(2) 0.1457(7) 0.25842(9) 0.060(3) Uani ? ? S
O1 0.5458(3) 1.110(2) 0.0466(2) 0.055(7) Uani ? ? O
O2 0.5730(3) 0.932(2) 0.0996(2) 0.055(7) Uani ? ? O
O3 0.4344(3) 0.858(1) 0.1309(2) 0.051(6) Uani ? ? O
O4 0.4616(4) 0.675(2) 0.1825(2) 0.065(7) Uani ? ? O
O5 0.1872(3) 0.605(2) 0.1277(2) 0.054(7) Uani ? ? O
O6 0.2433(3) 0.443(2) 0.1733(2) 0.055(7) Uani ? ? O
O7 0.3732(3) 0.360(1) 0.1339(2) 0.054(6) Uani ? ? O
O8 0.4256(4) 0.183(2) 0.1797(2) 0.066(8) Uani ? ? O
N1 0.4752(4) 0.502(2) 0.0828(3) 0.060(9) Uani ? ? N
N2 0.5108(4) 0.513(2) 0.0781(3) 0.053(9) Uani ? ? N
N3 0.2381(5) 0.064(2) 0.1197(3) 0.07(1) Uani ? ? N
N4 0.2686(4) -0.017(2) 0.1325(3) 0.048(9) Uani ? ? N
C1 0.4394(5) 1.353(2) -0.0131(4) 0.059(5) Uiso ? ? C
C2 0.4064(5) 1.309(2) -0.0038(4) 0.058(5) Uiso ? ? C
C3 0.4144(5) 1.221(2) 0.0217(3) 0.045(4) Uiso ? ? C
C4 0.4558(5) 1.193(2) 0.0322(3) 0.039(4) Uiso ? ? C
C5 0.4786(5) 1.101(2) 0.0572(3) 0.041(4) Uiso ? ? C
C6 0.5194(5) 1.069(2) 0.0636(3) 0.039(4) Uiso ? ? C
C7 0.5326(4) 0.981(2) 0.0896(3) 0.037(4) Uiso ? ? C
C8 0.5026(4) 0.948(2) 0.1028(3) 0.027(3) Uiso ? ? C
C9 0.5049(5) 0.867(2) 0.1288(3) 0.043(4) Uiso ? ? C
C10 0.4749(5) 0.822(2) 0.1418(3) 0.040(4) Uiso ? ? C
C11 0.4888(5) 0.735(2) 0.1674(3) 0.045(5) Uiso ? ? C
C12 0.5290(5) 0.712(2) 0.1747(3) 0.044(4) Uiso ? ? C
C13 0.5534(5) 0.631(2) 0.2008(3) 0.049(5) Uiso ? ? C
C14 0.5957(5) 0.599(2) 0.2101(4) 0.056(5) Uiso ? ? C
C15 0.6048(6) 0.541(3) 0.2386(4) 0.062(5) Uiso ? ? C
C16 0.5723(6) 0.533(3) 0.2498(4) 0.078(6) Uiso ? ? C
C17 0.3602(6) 0.956(3) 0.0195(4) 0.064(6) Uiso ? ? C
C18 0.3873(5) 0.815(2) 0.0324(3) 0.052(5) Uiso ? ? C
C19 0.3795(6) 0.736(3) 0.0548(4) 0.073(6) Uiso ? ? C
C20 0.4075(6) 0.609(3) 0.0701(4) 0.067(6) Uiso ? ? C
C21 0.4456(5) 0.597(2) 0.0626(3) 0.049(5) Uiso ? ? C
C22 0.4516(5) 0.674(2) 0.0391(4) 0.058(5) Uiso ? ? C
C23 0.4237(5) 0.783(2) 0.0236(4) 0.056(5) Uiso ? ? C
C24 0.5409(5) 0.455(2) 0.1012(3) 0.042(4) Uiso ? ? C
C25 0.5324(5) 0.374(2) 0.1244(4) 0.056(5) Uiso ? ? C
C26 0.5651(5) 0.344(2) 0.1482(4) 0.057(5) Uiso ? ? C
C27 0.6034(5) 0.406(2) 0.1492(3) 0.051(5) Uiso ? ? C
C28 0.6120(5) 0.472(2) 0.1248(3) 0.053(5) Uiso ? ? C
C29 0.5799(5) 0.490(2) 0.1011(4) 0.059(5) Uiso ? ? C
C30 0.6340(5) 0.417(2) 0.1759(4) 0.056(5) Uiso ? ? C
C31 0.5830(7) 1.028(3) 0.0565(4) 0.082(7) Uiso ? ? C
C32 0.5968(7) 0.991(3) 0.0833(5) 0.099(8) Uiso ? ? C
C33 0.4069(6) 0.761(3) 0.1431(4) 0.079(7) Uiso ? ? C
C34 0.4212(6) 0.749(3) 0.1741(4) 0.070(6) Uiso ? ? C
C35 0.1712(6) 0.841(3) 0.0434(4) 0.067(6) Uiso ? ? C
C36 0.2023(5) 0.794(2) 0.0330(3) 0.049(5) Uiso ? ? C
C37 0.2323(5) 0.701(2) 0.0526(3) 0.053(5) Uiso ? ? C
C38 0.2232(5) 0.687(2) 0.0786(3) 0.041(4) Uiso ? ? C
C39 0.2436(5) 0.611(2) 0.1045(3) 0.042(4) Uiso ? ? C
C40 0.2279(4) 0.569(2) 0.1277(3) 0.035(4) Uiso ? ? C
C41 0.2533(4) 0.493(2) 0.1491(3) 0.030(4) Uiso ? ? C
C42 0.2922(4) 0.461(2) 0.1446(3) 0.036(4) Uiso ? ? C
C43 0.3256(5) 0.384(2) 0.1635(3) 0.044(4) Uiso ? ? C
C44 0.3633(5) 0.331(2) 0.1586(3) 0.046(5) Uiso ? ? C
C45 0.3878(5) 0.243(2) 0.1811(3) 0.046(5) Uiso ? ? C
C46 0.3716(4) 0.220(2) 0.2040(3) 0.033(4) Uiso ? ? C
C47 0.3904(5) 0.148(2) 0.2310(3) 0.049(5) Uiso ? ? C
C48 0.3762(5) 0.104(2) 0.2546(3) 0.049(5) Uiso ? ? C
C49 0.4058(6) 0.043(3) 0.2771(4) 0.075(6) Uiso ? ? C
C50 0.4426(7) 0.037(3) 0.2705(5) 0.089(7) Uiso ? ? C
C51 0.2563(6) 0.433(3) 0.0245(4) 0.072(6) Uiso ? ? C
C52 0.2464(5) 0.309(2) 0.0451(3) 0.047(5) Uiso ? ? C
C53 0.2107(6) 0.309(3) 0.0547(4) 0.062(5) Uiso ? ? C
C54 0.2076(5) 0.214(2) 0.0785(3) 0.048(5) Uiso ? ? C
C55 0.2403(5) 0.127(2) 0.0925(4) 0.056(5) Uiso ? ? C
C56 0.2761(6) 0.105(3) 0.0826(4) 0.069(6) Uiso ? ? C
C57 0.2781(6) 0.211(3) 0.0590(4) 0.069(6) Uiso ? ? C
C58 0.2698(5) -0.046(2) 0.1607(3) 0.048(5) Uiso ? ? C
C59 0.2423(5) 0.014(2) 0.1748(4) 0.056(5) Uiso ? ? C
C60 0.2513(6) -0.003(3) 0.2036(4) 0.066(6) Uiso ? ? C
C61 0.2872(5) -0.083(2) 0.2189(3) 0.051(5) Uiso ? ? C
C62 0.3122(6) -0.158(3) 0.2042(4) 0.072(6) Uiso ? ? C
C63 0.3048(6) -0.141(3) 0.1745(4) 0.072(6) Uiso ? ? C
C64 0.2988(6) -0.056(3) 0.2500(4) 0.069(6) Uiso ? ? C
C65 0.1746(6) 0.529(3) 0.1490(4) 0.075(6) Uiso ? ? C
C66 0.2049(6) 0.517(3) 0.1748(4) 0.075(6) Uiso ? ? C
C67 0.4061(6) 0.257(3) 0.1305(4) 0.077(6) Uiso ? ? C
C68 0.4400(6) 0.253(2) 0.1565(4) 0.061(5) Uiso ? ? C
H1 0.4387 1.4152 -0.0298 0.0771 Uiso calc C1 H
H2 0.3793 1.3352 -0.0138 0.0760 Uiso calc C2 H
H3 0.6317 0.5116 0.2486 0.0807 Uiso calc C15 H
H4 0.5737 0.5009 0.2687 0.1008 Uiso calc C16 H
H5 0.3554 0.7638 0.0609 0.0951 Uiso calc C19 H
H6 0.4004 0.5398 0.0840 0.0868 Uiso calc C20 H
H7 0.4762 0.6515 0.0332 0.0751 Uiso calc C22 H
H8 0.4288 0.8351 0.0073 0.0729 Uiso calc C23 H
H9 0.5053 0.3388 0.1242 0.0731 Uiso calc C25 H
H10 0.5603 0.2814 0.1636 0.0743 Uiso calc C26 H
H11 0.6391 0.5049 0.1244 0.0688 Uiso calc C28 H
H12 0.5860 0.5283 0.0841 0.0762 Uiso calc C29 H
H13 0.3617 0.9667 0.0004 0.0833 Uiso calc C17 H
H14 0.3327 0.9309 0.0203 0.0833 Uiso calc C17 H
H15 0.6280 0.3358 0.1885 0.0727 Uiso calc C30 H
H16 0.6604 0.3958 0.1726 0.0727 Uiso calc C30 H
H17 0.6034 1.0954 0.0515 0.1062 Uiso calc C31 H
H18 0.5809 0.9254 0.0466 0.1062 Uiso calc C31 H
H19 0.6176 0.9096 0.0838 0.1292 Uiso calc C32 H
H20 0.6088 1.0901 0.0920 0.1292 Uiso calc C32 H
H21 0.4053 0.6515 0.1354 0.1026 Uiso calc C33 H
H22 0.3805 0.8105 0.1386 0.1026 Uiso calc C33 H
H23 0.4221 0.8583 0.1818 0.0913 Uiso calc C34 H
H24 0.4023 0.6835 0.1812 0.0913 Uiso calc C34 H
H25 0.1482 0.9005 0.0329 0.0868 Uiso calc C35 H
H26 0.2046 0.8201 0.0145 0.0642 Uiso calc C36 H
H27 0.4007 0.0105 0.2947 0.0981 Uiso calc C49 H
H28 0.4669 0.0045 0.2836 0.1159 Uiso calc C50 H
H29 0.1878 0.3727 0.0452 0.0812 Uiso calc C53 H
H30 0.1827 0.2124 0.0846 0.0622 Uiso calc C54 H
H31 0.2971 0.0286 0.0906 0.0898 Uiso calc C56 H
H32 0.3029 0.2130 0.0528 0.0891 Uiso calc C57 H
H33 0.2176 0.0664 0.1651 0.0731 Uiso calc C59 H
H34 0.2326 0.0417 0.2137 0.0862 Uiso calc C60 H
H35 0.3349 -0.2217 0.2139 0.0939 Uiso calc C62 H
H36 0.3225 -0.1913 0.1641 0.0936 Uiso calc C63 H
H37 0.2762 0.3869 0.0156 0.0936 Uiso calc C51 H
H38 0.2321 0.4592 0.0108 0.0936 Uiso calc C51 H
H39 0.2746 -0.0568 0.2572 0.0892 Uiso calc C64 H
H40 0.3165 -0.1434 0.2586 0.0892 Uiso calc C64 H
H41 0.1660 0.4190 0.1430 0.0980 Uiso calc C65 H
H42 0.1519 0.5889 0.1525 0.0980 Uiso calc C65 H
H43 0.2104 0.6261 0.1820 0.0972 Uiso calc C66 H
H44 0.1937 0.4523 0.1875 0.0972 Uiso calc C66 H
H45 0.4166 0.2986 0.1154 0.1004 Uiso calc C67 H
H46 0.3962 0.1470 0.1263 0.1004 Uiso calc C67 H
H47 0.4620 0.1871 0.1531 0.0794 Uiso calc C68 H
H48 0.4495 0.3632 0.1612 0.0794 Uiso calc C68 H

loop_
_atom_site_aniso_label
_atom_site_aniso_U_11
_atom_site_aniso_U_22
_atom_site_aniso_U_33
_atom_site_aniso_U_12
_atom_site_aniso_U_13
_atom_site_aniso_U_23
_atom_site_aniso_type_symbol
S1 0.060(3) 0.060(3) 0.044(2) -0.009(3) 0.007(2) 0.016(2) S
S2 0.034(2) 0.041(3) 0.044(2) -0.003(2) 0.009(2) -0.000(2) S
S3 0.041(2) 0.057(3) 0.038(2) 0.003(2) 0.008(2) 0.004(2) S
S4 0.106(4) 0.080(4) 0.052(3) 0.016(3) 0.032(2) 0.023(3) S
S5 0.042(2) 0.054(3) 0.083(3) 0.013(3) 0.012(2) 0.003(3) S
S6 0.057(3) 0.059(3) 0.058(3) -0.000(3) -0.006(2) 0.004(3) S
S7 0.049(3) 0.048(3) 0.058(3) -0.000(3) 0.003(2) 0.010(3) S
S8 0.042(2) 0.054(3) 0.039(2) -0.008(2) 0.011(2) 0.002(2) S
S9 0.044(2) 0.060(3) 0.034(2) 0.004(2) 0.006(2) 0.002(2) S
S10 0.062(3) 0.075(4) 0.078(3) 0.011(3) -0.003(3) 0.017(3) S
S11 0.057(3) 0.083(4) 0.049(2) -0.024(3) 0.014(2) 0.010(3) S
S12 0.072(3) 0.070(4) 0.043(2) -0.009(3) 0.009(2) -0.002(3) S
O1 0.045(6) 0.064(8) 0.057(6) 0.002(6) 0.016(5) 0.019(7) O
O2 0.038(6) 0.081(9) 0.054(6) 0.012(7) 0.016(5) 0.025(7) O
O3 0.034(5) 0.051(8) 0.077(7) 0.002(6) 0.024(5) 0.016(7) O
O4 0.070(7) 0.067(9) 0.059(6) -0.013(7) 0.023(5) 0.022(7) O
O5 0.045(6) 0.072(9) 0.050(6) -0.004(7) 0.016(5) 0.016(7) O
O6 0.043(6) 0.080(9) 0.048(6) 0.029(6) 0.012(5) 0.008(7) O
O7 0.065(6) 0.037(7) 0.065(6) 0.008(6) 0.036(5) 0.014(6) O
O8 0.069(7) 0.056(8) 0.073(7) 0.017(7) 0.027(6) 0.019(7) O
N1 0.052(9) 0.06(1) 0.069(9) 0.016(8) 0.000(8) -0.003(9) N
N2 0.067(9) 0.04(1) 0.053(8) 0.002(8) 0.003(7) -0.011(8) N
N3 0.09(1) 0.05(1) 0.067(9) -0.034(9) 0.010(8) -0.013(8) N
N4 0.067(9) 0.025(8) 0.065(9) -0.010(8) -0.000(8) 0.004(8) N

loop_
_atom_type_symbol
_atom_type_scat_dispersion_real
_atom_type_scat_dispersion_imag
_atom_type_scat_source
C 0.002 0.002 International_Tables_Vol_IV_Table_2.3.1
H 0.000 0.000 International_Tables_Vol_IV_Table_2.3.1
N 0.004 0.003 International_Tables_Vol_IV_Table_2.3.1
O 0.008 0.006 International_Tables_Vol_IV_Table_2.3.1
S 0.110 0.124 International_Tables_Vol_IV_Table_2.3.1

loop_
_geom_angle_atom_site_label_1
_geom_angle_atom_site_label_2
_geom_angle_atom_site_label_3
_geom_angle
_geom_angle_site_symmetry_1
_geom_angle_site_symmetry_2
_geom_angle_site_symmetry_3
_geom_angle_publ_flag
C1 S1 C4 92.5(8) . . . ?
C5 S2 C8 92.7(7) . . . ?
C9 S3 C12 91.6(8) . . . ?
C13 S4 C16 91(1) . . . ?
C3 S5 C17 101.2(9) . . . ?
C14 S6 C30 100.3(9) . . . ?
C35 S7 C38 92.6(9) . . . ?
C39 S8 C42 93.8(8) . . . ?
C43 S9 C46 93.6(7) . . . ?
C47 S10 C50 90(1) . . . ?
C37 S11 C51 101.3(9) . . . ?
C48 S12 C64 103.4(9) . . . ?
C6 O1 C31 108(1) . . . ?
C7 O2 C32 111(1) . . . ?
C10 O3 C33 113(1) . . . ?
C11 O4 C34 113(1) . . . ?
C40 O5 C65 112(1) . . . ?
C41 O6 C66 108(1) . . . ?
C44 O7 C67 111(1) . . . ?
C45 O8 C68 112(1) . . . ?
N2 N1 C21 111(1) . . . ?
N1 N2 C24 110(1) . . . ?
N4 N3 C55 115(1) . . . ?
N3 N4 C58 114(1) . . . ?
S1 C1 C2 109(1) . . . ?
C1 C2 C3 115(1) . . . ?
S5 C3 C2 122(1) . . . ?
S5 C3 C4 125(1) . . . ?
C2 C3 C4 112(1) . . . ?
S1 C4 C3 109(1) . . . ?
S1 C4 C5 118(1) . . . ?
C3 C4 C5 131(1) . . . ?
S2 C5 C4 123(1) . . . ?
S2 C5 C6 110(1) . . . ?
C4 C5 C6 125(1) . . . ?
O1 C6 C5 124(1) . . . ?
O1 C6 C7 122(1) . . . ?
C5 C6 C7 112(1) . . . ?
O2 C7 C6 121(1) . . . ?
O2 C7 C8 123(1) . . . ?
C6 C7 C8 114(1) . . . ?
S2 C8 C7 109(1) . . . ?
S2 C8 C9 121(1) . . . ?
C7 C8 C9 129(1) . . . ?
S3 C9 C8 120(1) . . . ?
S3 C9 C10 108(1) . . . ?
C8 C9 C10 130(1) . . . ?
O3 C10 C9 122(1) . . . ?
O3 C10 C11 122(1) . . . ?
C9 C10 C11 114(1) . . . ?
O4 C11 C10 121(1) . . . ?
O4 C11 C12 124(1) . . . ?
C10 C11 C12 114(1) . . . ?
S3 C12 C11 110(1) . . . ?
S3 C12 C13 121(1) . . . ?
C11 C12 C13 127(1) . . . ?
S4 C13 C12 117(1) . . . ?
S4 C13 C14 110(1) . . . ?
C12 C13 C14 131(1) . . . ?
S6 C14 C13 127(1) . . . ?
S6 C14 C15 122(1) . . . ?
C13 C14 C15 110(1) . . . ?
C14 C15 C16 114(1) . . . ?
S4 C16 C15 112(1) . . . ?
S5 C17 C18 112(1) . . . ?
C17 C18 C19 119(1) . . . ?
C17 C18 C23 119(1) . . . ?
C19 C18 C23 120(1) . . . ?
C18 C19 C20 121(1) . . . ?
C19 C20 C21 115(1) . . . ?
N1 C21 C20 112(1) . . . ?
N1 C21 C22 127(1) . . . ?
C20 C21 C22 120(1) . . . ?
C21 C22 C23 122(1) . . . ?
C18 C23 C22 118(1) . . . ?
N2 C24 C25 124(1) . . . ?
N2 C24 C29 116(1) . . . ?
C25 C24 C29 119(1) . . . ?
C24 C25 C26 118(1) . . . ?
C25 C26 C27 120(1) . . . ?
C26 C27 C28 119(1) . . . ?
C26 C27 C30 120(1) . . . ?
C28 C27 C30 119(1) . . . ?
C27 C28 C29 118(1) . . . ?
C24 C29 C28 122(1) . . . ?
S6 C30 C27 110(1) . . . ?
O1 C31 C32 122(2) . . . ?
O2 C32 C31 123(2) . . . ?
O3 C33 C34 111(1) . . . ?
O4 C34 C33 112(1) . . . ?
S7 C35 C36 113(1) . . . ?
C35 C36 C37 112(1) . . . ?
S11 C37 C36 122(1) . . . ?
S11 C37 C38 124(1) . . . ?
C36 C37 C38 112(1) . . . ?
S7 C38 C37 108(1) . . . ?
S7 C38 C39 117(1) . . . ?
C37 C38 C39 133(1) . . . ?
S8 C39 C38 124(1) . . . ?
S8 C39 C40 105(1) . . . ?
C38 C39 C40 129(1) . . . ?
O5 C40 C39 120(1) . . . ?
O5 C40 C41 122(1) . . . ?
C39 C40 C41 117(1) . . . ?
O6 C41 C40 125(1) . . . ?
O6 C41 C42 120(1) . . . ?
C40 C41 C42 113(1) . . . ?
S8 C42 C41 108(1) . . . ?
S8 C42 C43 124(1) . . . ?
C41 C42 C43 126(1) . . . ?
S9 C43 C42 122(1) . . . ?
S9 C43 C44 108(1) . . . ?
C42 C43 C44 128(1) . . . ?
O7 C44 C43 121(1) . . . ?
O7 C44 C45 124(1) . . . ?
C43 C44 C45 113(1) . . . ?
O8 C45 C44 120(1) . . . ?
O8 C45 C46 122(1) . . . ?
C44 C45 C46 116(1) . . . ?
S9 C46 C45 108(1) . . . ?
S9 C46 C47 122(1) . . . ?
C45 C46 C47 129(1) . . . ?
S10 C47 C46 117(1) . . . ?
S10 C47 C48 108(1) . . . ?
C46 C47 C48 134(1) . . . ?
S12 C48 C47 123(1) . . . ?
S12 C48 C49 120(1) . . . ?
C47 C48 C49 115(1) . . . ?
C48 C49 C50 110(1) . . . ?
S10 C50 C49 114(1) . . . ?
S11 C51 C52 108(1) . . . ?
C51 C52 C53 124(1) . . . ?
C51 C52 C57 116(1) . . . ?
C53 C52 C57 117(1) . . . ?
C52 C53 C54 120(1) . . . ?
C53 C54 C55 119(1) . . . ?
N3 C55 C54 116(1) . . . ?
N3 C55 C56 120(1) . . . ?
C54 C55 C56 123(1) . . . ?
C55 C56 C57 113(1) . . . ?
C52 C57 C56 124(1) . . . ?
N4 C58 C59 125(1) . . . ?
N4 C58 C63 112(1) . . . ?
C59 C58 C63 121(1) . . . ?
C58 C59 C60 118(1) . . . ?
C59 C60 C61 122(1) . . . ?
C60 C61 C62 118(1) . . . ?
C60 C61 C64 117(1) . . . ?
C62 C61 C64 123(1) . . . ?
C61 C62 C63 120(1) . . . ?
C58 C63 C62 117(1) . . . ?
S12 C64 C61 110(1) . . . ?
O5 C65 C66 114(1) . . . ?
O6 C66 C65 116(1) . . . ?
O7 C67 C68 111(1) . . . ?
O8 C68 C67 110(1) . . . ?

loop_
_geom_bond_atom_site_label_1
_geom_bond_atom_site_label_2
_geom_bond_distance
S1 C1 1.73(2)
S1 C4 1.74(2)
S2 C5 1.72(2)
S2 C8 1.74(1)
S3 C9 1.77(1)
S3 C12 1.75(2)
S4 C13 1.72(2)
S4 C16 1.70(2)
S5 C3 1.75(2)
S5 C17 1.85(2)
S6 C14 1.73(2)
S6 C30 1.86(2)
S7 C35 1.68(2)
S7 C38 1.74(2)
S8 C39 1.76(2)
S8 C42 1.72(2)
S9 C43 1.76(2)
S9 C46 1.77(2)
S10 C47 1.75(2)
S10 C50 1.68(2)
S11 C37 1.77(2)
S11 C51 1.82(2)
S12 C48 1.79(2)
S12 C64 1.85(2)
O1 C6 1.39(2)
O1 C31 1.39(2)
O2 C7 1.39(2)
O2 C32 1.34(3)
O3 C10 1.37(2)
O3 C33 1.44(3)
O4 C11 1.38(2)
O4 C34 1.45(2)
O5 C40 1.39(2)
O5 C65 1.36(2)
O6 C41 1.36(2)
O6 C66 1.43(2)
O7 C44 1.34(2)
O7 C67 1.42(2)
O8 C45 1.37(2)
O8 C68 1.44(2)
N1 N2 1.27(2)
N1 C21 1.44(2)
N2 C24 1.41(2)
N3 N4 1.25(2)
N3 C55 1.44(2)
N4 C58 1.39(2)
C1 C2 1.34(3)
C2 C3 1.40(2)
C3 C4 1.38(2)
C4 C5 1.48(2)
C5 C6 1.35(2)
C6 C7 1.43(2)
C7 C8 1.34(2)
C8 C9 1.41(2)
C9 C10 1.36(2)
C10 C11 1.42(2)
C11 C12 1.32(2)
C12 C13 1.50(2)
C13 C14 1.41(2)
C14 C15 1.43(2)
C15 C16 1.33(3)
C17 C18 1.50(3)
C18 C19 1.34(3)
C18 C23 1.41(3)
C19 C20 1.47(3)
C20 C21 1.41(3)
C21 C22 1.36(3)
C22 C23 1.37(2)
C24 C25 1.39(3)
C24 C29 1.34(2)
C25 C26 1.42(2)
C26 C27 1.36(3)
C27 C28 1.39(3)
C27 C30 1.46(2)
C28 C29 1.39(2)
C31 C32 1.31(3)
C33 C34 1.48(3)
C35 C36 1.31(3)
C36 C37 1.43(2)
C37 C38 1.37(2)
C38 C39 1.43(2)
C39 C40 1.40(2)
C40 C41 1.33(2)
C41 C42 1.39(2)
C42 C43 1.42(2)
C43 C44 1.40(2)
C44 C45 1.40(2)
C45 C46 1.36(2)
C46 C47 1.44(2)
C47 C48 1.39(3)
C48 C49 1.38(2)
C49 C50 1.34(3)
C51 C52 1.50(3)
C52 C53 1.38(3)
C52 C57 1.37(2)
C53 C54 1.41(3)
C54 C55 1.34(2)
C55 C56 1.40(3)
C56 C57 1.44(3)
C58 C59 1.36(3)
C58 C63 1.43(3)
C59 C60 1.37(3)
C60 C61 1.41(2)
C61 C62 1.36(3)
C61 C64 1.50(2)
C62 C63 1.42(3)
C65 C66 1.43(3)
C67 C68 1.49(2)
